data_4110732
loop_
_publ_author_name
'J. N. Behera'
'C. N. R. Rao'

_publ_section_title
;
 A Ni2+ (S = 1) Kagome Compound Templated by 1,8-Diazacubane
;
_journal_name_full 'Journal of the American Chemical Society'
_journal_page_first 9334
_journal_page_last 9335
_journal_paper_doi 10.1021/ja063385f
_journal_volume 128
_journal_year 2006
_chemical_formula_moiety 'F6 Ni3 O8 S2, 2(C3 H4 N), 2(N H4)'
_chemical_formula_sum 'C6 H16 F6 N4 Ni3 O8 S2'
_chemical_formula_weight 626.44
_chemical_name_systematic
; 
 ? 
;
_space_group_IT_number 148
_symmetry_cell_setting trigonal
_symmetry_space_group_name_Hall '-R 3'
_symmetry_space_group_name_H-M 'R -3 :H'
_atom_sites_solution_hydrogens geom
_atom_sites_solution_primary direct
_atom_sites_solution_secondary difmap
_audit_creation_method SHELXL
_cell_angle_alpha 90.00
_cell_angle_beta 90.00
_cell_angle_gamma 120.00
_cell_formula_units_Z 3
_cell_length_a 7.3166(3)
_cell_length_b 7.3166(3)
_cell_length_c 26.1924(13)
_cell_measurement_temperature 130(2)
_cell_measurement_theta_max 23.26
_cell_measurement_theta_min 2.33
_cell_volume 1214.30(9)
_computing_cell_refinement SAINT(Siemens,1996)
_computing_data_collection SMART(Siemens,1996)
_computing_data_reduction SAINT
_computing_molecular_graphics 'SHELXTL v5.0'
_computing_publication_material 'SHELXTL v5.0'
_computing_structure_refinement 'SHELXL-93 (Sheldrick, 1993)'
_computing_structure_solution 'SHELXS-86 (Sheldrick, 1990)'
_diffrn_ambient_temperature 130(2)
_diffrn_measurement_device 'Siemens CCD-diffractometer'
_diffrn_measurement_method \W
_diffrn_radiation_monochromator graphite
_diffrn_radiation_source 'fine-focus sealed tube'
_diffrn_radiation_type MoK\a
_diffrn_radiation_wavelength 0.71073
_diffrn_reflns_av_R_equivalents 0.0475
_diffrn_reflns_av_sigmaI/netI 0.0324
_diffrn_reflns_limit_h_max 5
_diffrn_reflns_limit_h_min -8
_diffrn_reflns_limit_k_max 8
_diffrn_reflns_limit_k_min -6
_diffrn_reflns_limit_l_max 29
_diffrn_reflns_limit_l_min -28
_diffrn_reflns_number 1673
_diffrn_reflns_theta_max 23.26
_diffrn_reflns_theta_min 2.33
_exptl_absorpt_coefficient_mu 3.829
_exptl_absorpt_correction_T_max 1.000000
_exptl_absorpt_correction_T_min 0.713782
_exptl_absorpt_correction_type empirical
_exptl_crystal_colour Green
_exptl_crystal_density_diffrn 2.570
_exptl_crystal_description rhombohedral
_exptl_crystal_F_000 942
_exptl_crystal_size_max 0.26
_exptl_crystal_size_mid 0.22
_exptl_crystal_size_min 0.18
_refine_diff_density_max 0.425
_refine_diff_density_min -0.662
_refine_diff_density_rms 0.116
_refine_ls_extinction_coef 0.0005(5)
_refine_ls_extinction_expression Fc^*^=kFc[1+0.001xFc^2^\l^3^/sin(2\q)]^-1/4^
_refine_ls_extinction_method SHELXL
_refine_ls_goodness_of_fit_all 1.126
_refine_ls_goodness_of_fit_obs 1.161
_refine_ls_hydrogen_treatment mixed
_refine_ls_matrix_type full
_refine_ls_number_parameters 53
_refine_ls_number_reflns 394
_refine_ls_number_restraints 0
_refine_ls_restrained_S_all 1.126
_refine_ls_restrained_S_obs 1.161
_refine_ls_R_factor_all 0.0343
_refine_ls_R_factor_obs 0.0328
_refine_ls_shift/esd_max 0.000
_refine_ls_shift/esd_mean 0.000
_refine_ls_structure_factor_coef Fsqd
_refine_ls_weighting_details 'w=1/[\s^2^(Fo^2^)+(0.0547P)^2^+7.5182P] where P=(Fo^2^+2Fc^2^)/3'
_refine_ls_weighting_scheme calc
_refine_ls_wR_factor_all 0.0933
_refine_ls_wR_factor_obs 0.0924
_reflns_number_observed 368
_reflns_number_total 394
_reflns_observed_criterion >2sigma(I)
_cod_data_source_file ja063385fsi20060611_122259.cif
_cod_data_source_block I
_cod_depositor_comments
;
The following automatic conversions were performed:

'_refine_ls_weighting_scheme' value 'calc
w=1/[\s^2^(Fo^2^)+(0.0547P)^2^+7.5182P] where P=(Fo^2^+2Fc^2^)/3' was
changed to 'calc'. New tag '_refine_ls_weighting_details' was
created. The value of the new tag was set to
'w=1/[\s^2^(Fo^2^)+(0.0547P)^2^+7.5182P] where P=(Fo^2^+2Fc^2^)/3'.

Automatic conversion script
Id: cif_fix_values 3143 2015-03-26 13:38:13Z robertas 
;
_cod_original_sg_symbol_H-M 'R -3'
_cod_database_code 4110732

loop_
_symmetry_equiv_pos_as_xyz
'x, y, z'
'-y, x-y, z'
'-x+y, -x, z'
'x+2/3, y+1/3, z+1/3'
'-y+2/3, x-y+1/3, z+1/3'
'-x+y+2/3, -x+1/3, z+1/3'
'x+1/3, y+2/3, z+2/3'
'-y+1/3, x-y+2/3, z+2/3'
'-x+y+1/3, -x+2/3, z+2/3'
'-x, -y, -z'
'y, -x+y, -z'
'x-y, x, -z'
'-x+2/3, -y+1/3, -z+1/3'
'y+2/3, -x+y+1/3, -z+1/3'
'x-y+2/3, x+1/3, -z+1/3'
'-x+1/3, -y+2/3, -z+2/3'
'y+1/3, -x+y+2/3, -z+2/3'
'x-y+1/3, x+2/3, -z+2/3'

loop_
_atom_site_aniso_label
_atom_site_aniso_U_11
_atom_site_aniso_U_22
_atom_site_aniso_U_33
_atom_site_aniso_U_23
_atom_site_aniso_U_13
_atom_site_aniso_U_12
Ni1 0.0102(6) 0.0121(6) 0.0178(6) 0.0006(3) 0.0013(3) 0.0050(4)
S1 0.0147(7) 0.0147(7) 0.0113(10) 0.000 0.000 0.0074(4)
F1 0.0153(13) 0.0163(14) 0.0251(14) -0.0041(11) 0.0028(10) 0.0035(12)
O1 0.017(2) 0.040(2) 0.019(2) -0.0002(15) -0.0007(14) 0.009(2)
O2 0.029(2) 0.029(2) 0.011(3) 0.000 0.000 0.0146(10)
N1 0.122(7) 0.122(7) 0.007(4) 0.000 0.000 0.061(3)
C1 0.053(5) 0.104(7) 0.064(5) 0.004(5) 0.012(4) 0.027(5)
N3 0.028(3) 0.028(3) 0.031(5) 0.000 0.000 0.014(2)

loop_
_atom_site_label
_atom_site_type_symbol
_atom_site_fract_x
_atom_site_fract_y
_atom_site_fract_z
_atom_site_U_iso_or_equiv
_atom_site_thermal_displace_type
_atom_site_occupancy
_atom_site_calc_flag
_atom_site_refinement_flags
Ni1 Ni 0.0000 0.5000 0.0000 0.0136(5) Uani 1 d S
S1 S -0.3333 0.3333 0.09236(7) 0.0136(6) Uani 1 d S
F1 F 0.2021(4) 0.7974(4) 0.02319(10) 0.0209(7) Uani 1 d .
O1 O -0.1147(5) 0.4427(6) 0.07317(12) 0.0277(9) Uani 1 d .
O2 O -0.3333 0.3333 0.1476(2) 0.0231(14) Uani 1 d S
N1 N 0.3333 0.6667 0.1133(3) 0.084(4) Uani 1 d S
H4 H 0.3333 0.6667 0.0778(3) 0.101 Uiso 1 calc SR
C1 C 0.5409(14) 0.7707(16) 0.1462(3) 0.079(3) Uani 1 d .
H3 H 0.6884(14) 0.8446(16) 0.1326(3) 0.095 Uiso 1 calc R
N3 N 0.0000 1.0000 -0.0642(4) 0.029(2) Uani 1 d S
H2 H -0.0676(95) 0.8595(101) -0.0503(22) 0.047(17) Uiso 1 d .
H1 H 0.0000 1.0000 -0.0913(49) 0.054(44) Uiso 1 d S

loop_
_atom_type_symbol
_atom_type_description
_atom_type_scat_dispersion_real
_atom_type_scat_dispersion_imag
_atom_type_scat_source
C C 0.0033 0.0016 'International Tables Vol C Tables 4.2.6.8 and 6.1.1.4'
H H 0.0000 0.0000 'International Tables Vol C Tables 4.2.6.8 and 6.1.1.4'
N N 0.0061 0.0033 'International Tables Vol C Tables 4.2.6.8 and 6.1.1.4'
O O 0.0106 0.0060 'International Tables Vol C Tables 4.2.6.8 and 6.1.1.4'
F F 0.0171 0.0103 'International Tables Vol C Tables 4.2.6.8 and 6.1.1.4'
S S 0.1246 0.1234 'International Tables Vol C Tables 4.2.6.8 and 6.1.1.4'
Ni Ni 0.3393 1.1124 'International Tables Vol C Tables 4.2.6.8 and 6.1.1.4'

loop_
_geom_angle_atom_site_label_1
_geom_angle_atom_site_label_2
_geom_angle_atom_site_label_3
_geom_angle
_geom_angle_site_symmetry_1
_geom_angle_site_symmetry_3
F1 Ni1 F1 180.0 . 10_565
F1 Ni1 F1 89.3(2) . 11_455
F1 Ni1 F1 90.7(2) 10_565 11_455
F1 Ni1 F1 90.7(2) . 2_665
F1 Ni1 F1 89.3(2) 10_565 2_665
F1 Ni1 F1 180.0 11_455 2_665
F1 Ni1 O1 86.76(12) . .
F1 Ni1 O1 93.24(12) 10_565 .
F1 Ni1 O1 93.18(12) 11_455 .
F1 Ni1 O1 86.81(12) 2_665 .
F1 Ni1 O1 93.24(12) . 10_565
F1 Ni1 O1 86.76(12) 10_565 10_565
F1 Ni1 O1 86.82(12) 11_455 10_565
F1 Ni1 O1 93.19(12) 2_665 10_565
O1 Ni1 O1 179.998(1) . 10_565
O2 S1 O1 109.94(13) . 3_455
O2 S1 O1 109.94(13) . .
O1 S1 O1 109.00(14) 3_455 .
O2 S1 O1 109.94(13) . 2_565
O1 S1 O1 108.99(14) 3_455 2_565
O1 S1 O1 109.00(14) . 2_565
Ni1 F1 Ni1 129.83(14) . 3_565
S1 O1 Ni1 130.7(2) . .
C1 N1 C1 92.9(5) 2_665 3_565
C1 N1 C1 92.9(5) 2_665 .
C1 N1 C1 92.9(5) 3_565 .
C1 N1 H4 123.2(4) 2_665 .
C1 N1 H4 123.2(4) 3_565 .
C1 N1 H4 123.2(4) . .
N1 C1 C1 91.2(4) . 14_455
N1 C1 C1 91.2(3) . 15
C1 C1 C1 84.3(7) 14_455 15
N1 C1 H3 125.9(4) . .
C1 C1 H3 125.9(4) 14_455 .
C1 C1 H3 125.9(3) 15 .
H2 N3 H1 112.2(35) . .

loop_
_geom_bond_atom_site_label_1
_geom_bond_atom_site_label_2
_geom_bond_distance
_geom_bond_site_symmetry_2
Ni1 F1 2.018(2) .
Ni1 F1 2.018(2) 10_565
Ni1 F1 2.021(2) 11_455
Ni1 F1 2.021(2) 2_665
Ni1 O1 2.050(3) .
Ni1 O1 2.050(3) 10_565
S1 O2 1.446(5) .
S1 O1 1.474(3) 3_455
S1 O1 1.474(3) .
S1 O1 1.474(3) 2_565
F1 Ni1 2.021(2) 3_565
N1 C1 1.572(10) 2_665
N1 C1 1.572(10) 3_565
N1 C1 1.572(10) .
N1 H4 0.93 .
C1 C1 1.697(12) 14_455
C1 C1 1.697(12) 15
C1 H3 1.00 .
N3 H2 0.96(6) .
N3 H1 0.71(12) .
